data_1548994
loop_
_publ_author_name
'Gr\"ubel, Michael'
'Bosque, Irene'
'Altmann, Philipp J.'
'Bach, Thorsten'
'Hess, Corinna R.'

_publ_section_title
;
 Redox and photocatalytic properties of a Ni<sup>II</sup> complex with a
 macrocyclic biquinazoline (Mabiq) ligand.
;
_journal_issue 13
_journal_name_full 'Chemical science'
_journal_page_first 3313
_journal_page_last 3317
_journal_paper_doi 10.1039/c7sc05320g
_journal_volume 9
_journal_year 2018
_chemical_compound_source 'see text'
_chemical_formula_moiety 'C22 H35 N'
_chemical_formula_sum 'C22 H35 N'
_chemical_formula_weight 313.51
_space_group_IT_number 14
_space_group_name_Hall '-P 2ybc'
_space_group_name_H-M_alt 'P 1 21/c 1'
_symmetry_cell_setting monoclinic
_symmetry_Int_Tables_number 14
_symmetry_space_group_name_Hall '-P 2ybc'
_symmetry_space_group_name_H-M 'P 1 21/c 1'
_atom_sites_solution_hydrogens geom
_audit_update_record
;
2017-11-21 deposited with the CCDC.
2018-02-20 downloaded from the CCDC.
;
_cell_angle_alpha 90
_cell_angle_beta 102.677(3)
_cell_angle_gamma 90
_cell_formula_units_Z 4
_cell_length_a 17.6983(15)
_cell_length_b 6.2954(6)
_cell_length_c 17.4420(15)
_cell_measurement_reflns_used 9845
_cell_measurement_temperature 135
_cell_measurement_theta_max 29.0516
_cell_measurement_theta_min 2.3591
_cell_volume 1896.0(3)
_computing_cell_refinement 'SAINT (Bruker, 2014)'
_computing_data_collection 'APEX III Control Software (Bruker, 2015)'
_computing_data_reduction 'SAINT (Bruker, 2014)'
_computing_molecular_graphics 'PLATON (Spek, 2011)'
_computing_publication_material 'PLATON (Spek, 2011), enCIFer (Allen, 2014)'
_computing_structure_refinement 'SHELXL2014 (Sheldrick, 2014), SHELXLE (Huebschle, 2011)'
_computing_structure_solution 'SHELXT (Sheldrick, 2015)'
_diffrn_ambient_temperature 135
_diffrn_detector ' CMOS plate '
_diffrn_detector_area_resol_mean 16
_diffrn_measured_fraction_theta_full 0.999
_diffrn_measured_fraction_theta_max 0.999
_diffrn_measurement_device ' \k-geometry diffractometer '
_diffrn_measurement_device_type ' Bruker Photon CMOS '
_diffrn_measurement_method ' phi- and omega-rotation '
_diffrn_radiation_monochromator 'Helios optic'
_diffrn_radiation_probe x-ray
_diffrn_radiation_source 'TXS rotating anode'
_diffrn_radiation_type MoK\a
_diffrn_radiation_wavelength 0.71073
_diffrn_reflns_av_R_equivalents 0.0367
_diffrn_reflns_av_unetI/netI 0.0181
_diffrn_reflns_limit_h_max 21
_diffrn_reflns_limit_h_min -21
_diffrn_reflns_limit_k_max 7
_diffrn_reflns_limit_k_min -7
_diffrn_reflns_limit_l_max 20
_diffrn_reflns_limit_l_min -20
_diffrn_reflns_number 33127
_diffrn_reflns_reduction_process
;
;
_diffrn_reflns_theta_full 25.03
_diffrn_reflns_theta_max 25.03
_diffrn_reflns_theta_min 2.36
_exptl_absorpt_coefficient_mu 0.062
_exptl_absorpt_correction_T_max 0.7458
_exptl_absorpt_correction_T_min 0.6749
_exptl_absorpt_correction_type multi-scan
_exptl_absorpt_process_details 'SADABS 2014/5, Bruker, 2014'
_exptl_crystal_colour 'clear colourless'
_exptl_crystal_density_diffrn 1.098
_exptl_crystal_density_method 'Not Measured'
_exptl_crystal_description fragment
_exptl_crystal_F_000 696
_exptl_crystal_size_max 0.174
_exptl_crystal_size_mid 0.139
_exptl_crystal_size_min 0.136
_refine_diff_density_max 0.180
_refine_diff_density_min -0.202
_refine_diff_density_rms 0.038
_refine_ls_extinction_method none
_refine_ls_goodness_of_fit_ref 1.061
_refine_ls_hydrogen_treatment constr
_refine_ls_matrix_type full
_refine_ls_number_parameters 211
_refine_ls_number_reflns 3359
_refine_ls_number_restraints 0
_refine_ls_restrained_S_all 1.061
_refine_ls_R_factor_all 0.0445
_refine_ls_R_factor_gt 0.0392
_refine_ls_shift/su_max 0.001
_refine_ls_shift/su_mean 0.000
_refine_ls_structure_factor_coef Fsqd
_refine_ls_weighting_details 'W=1/[\S^2^(FO^2^)+(0.0455P)^2^+0.7786P] WHERE P=(FO^2^+2FC^2^)/3'
_refine_ls_weighting_scheme calc
_refine_ls_wR_factor_gt 0.0964
_refine_ls_wR_factor_ref 0.1002
_reflns_number_gt 2978
_reflns_number_total 3359
_reflns_threshold_expression I>2\s(I)
_cod_data_source_file c7sc05320g2.cif
_cod_data_source_block grumi20_0ma-auto
_cod_depositor_comments 'Adding full bibliography for 1548993--1548995.cif.'
_cod_original_sg_symbol_H-M 'P 21/c'
_cod_database_code 1548994

loop_
_space_group_symop_id
_space_group_symop_operation_xyz
1 x,y,z
2 -x,1/2+y,1/2-z
3 -x,-y,-z
4 x,1/2-y,1/2+z

loop_
_atom_site_label
_atom_site_type_symbol
_atom_site_fract_x
_atom_site_fract_y
_atom_site_fract_z
_atom_site_U_iso_or_equiv
_atom_site_adp_type
_atom_site_occupancy
_atom_site_site_symmetry_order
_atom_site_calc_flag
_atom_site_refinement_flags_posn
_atom_site_refinement_flags_adp
N1 N 0.22046(5) 0.43600(16) 0.28787(6) 0.0159(2) Uani 1 1 d . .
C1 C 0.14052(7) 0.42585(19) 0.24058(7) 0.0165(3) Uani 1 1 d . .
H1 H 0.1065 0.4816 0.2748 0.020 Uiso 1 1 calc R U
C2 C 0.13009(7) 0.5763(2) 0.17012(7) 0.0202(3) Uani 1 1 d . .
H2A H 0.1475 0.7204 0.1887 0.024 Uiso 1 1 calc R U
H2B H 0.1628 0.5274 0.1343 0.024 Uiso 1 1 calc R U
C3 C 0.04571(7) 0.5862(2) 0.12516(7) 0.0252(3) Uani 1 1 d . .
H3A H 0.0139 0.6508 0.1591 0.030 Uiso 1 1 calc R U
H3B H 0.0418 0.6778 0.0783 0.030 Uiso 1 1 calc R U
C4 C 0.01420(7) 0.3668(2) 0.09933(7) 0.0272(3) Uani 1 1 d . .
H4A H 0.0416 0.3092 0.0601 0.033 Uiso 1 1 calc R U
H4B H -0.0415 0.3777 0.0741 0.033 Uiso 1 1 calc R U
C5 C 0.02466(7) 0.2161(2) 0.16935(8) 0.0264(3) Uani 1 1 d . .
H5A H 0.0066 0.0725 0.1507 0.032 Uiso 1 1 calc R U
H5B H -0.0075 0.2656 0.2057 0.032 Uiso 1 1 calc R U
C6 C 0.10950(7) 0.2040(2) 0.21360(7) 0.0218(3) Uani 1 1 d . .
H6A H 0.1411 0.1420 0.1789 0.026 Uiso 1 1 calc R U
H6B H 0.1139 0.1101 0.2599 0.026 Uiso 1 1 calc R U
C7 C 0.22710(6) 0.45336(18) 0.37318(7) 0.0153(3) Uani 1 1 d . .
H7 H 0.2832 0.4341 0.3981 0.018 Uiso 1 1 calc R U
C8 C 0.18288(7) 0.28653(19) 0.41043(7) 0.0180(3) Uani 1 1 d . .
H8A H 0.1266 0.3022 0.3888 0.022 Uiso 1 1 calc R U
H8B H 0.1984 0.1424 0.3972 0.022 Uiso 1 1 calc R U
C9 C 0.19980(7) 0.3126(2) 0.49987(7) 0.0223(3) Uani 1 1 d . .
H9A H 0.1688 0.2084 0.5224 0.027 Uiso 1 1 calc R U
H9B H 0.2552 0.2830 0.5220 0.027 Uiso 1 1 calc R U
C10 C 0.18053(9) 0.5363(2) 0.52297(8) 0.0295(3) Uani 1 1 d . .
H10A H 0.1239 0.5589 0.5071 0.035 Uiso 1 1 calc R U
H10B H 0.1960 0.5515 0.5808 0.035 Uiso 1 1 calc R U
C11 C 0.22167(8) 0.7043(2) 0.48448(7) 0.0262(3) Uani 1 1 d . .
H11A H 0.2782 0.6948 0.5062 0.031 Uiso 1 1 calc R U
H11B H 0.2042 0.8470 0.4970 0.031 Uiso 1 1 calc R U
C12 C 0.20545(7) 0.67665(19) 0.39514(7) 0.0191(3) Uani 1 1 d . .
H12A H 0.1498 0.7022 0.3726 0.023 Uiso 1 1 calc R U
H12B H 0.2357 0.7826 0.3725 0.023 Uiso 1 1 calc R U
C13 C 0.27609(7) 0.2870(2) 0.26556(7) 0.0194(3) Uani 1 1 d . .
H13A H 0.2659 0.2755 0.2076 0.023 Uiso 1 1 calc R U
H13B H 0.2693 0.1444 0.2870 0.023 Uiso 1 1 calc R U
C14 C 0.35870(7) 0.3623(2) 0.29677(7) 0.0199(3) Uani 1 1 d . .
C15 C 0.40763(7) 0.2629(2) 0.36120(7) 0.0218(3) Uani 1 1 d . .
C16 C 0.48000(7) 0.3534(2) 0.39339(8) 0.0253(3) Uani 1 1 d . .
H16 H 0.5125 0.2876 0.4376 0.030 Uiso 1 1 calc R U
C17 C 0.50561(7) 0.5356(2) 0.36268(8) 0.0262(3) Uani 1 1 d . .
C18 C 0.45852(7) 0.6244(2) 0.29613(8) 0.0263(3) Uani 1 1 d . .
H18 H 0.4765 0.7449 0.2725 0.032 Uiso 1 1 calc R U
C19 C 0.38569(7) 0.5415(2) 0.26313(7) 0.0238(3) Uani 1 1 d . .
C20 C 0.38475(8) 0.0628(2) 0.39846(8) 0.0285(3) Uani 1 1 d . .
H20A H 0.3716 -0.0485 0.3585 0.043 Uiso 1 1 calc R U
H20B H 0.3398 0.0921 0.4210 0.043 Uiso 1 1 calc R U
H20C H 0.4281 0.0151 0.4401 0.043 Uiso 1 1 calc R U
C21 C 0.58204(8) 0.6371(3) 0.39992(9) 0.0364(4) Uani 1 1 d . .
H21A H 0.6182 0.6207 0.3650 0.055 Uiso 1 1 calc R U
H21B H 0.6035 0.5682 0.4504 0.055 Uiso 1 1 calc R U
H21C H 0.5741 0.7886 0.4086 0.055 Uiso 1 1 calc R U
C22 C 0.33729(8) 0.6508(3) 0.19222(9) 0.0338(3) Uani 1 1 d . .
H22A H 0.3688 0.7574 0.1727 0.051 Uiso 1 1 calc R U
H22B H 0.2929 0.7203 0.2069 0.051 Uiso 1 1 calc R U
H22C H 0.3187 0.5456 0.1510 0.051 Uiso 1 1 calc R U

loop_
_atom_site_aniso_label
_atom_site_aniso_U_11
_atom_site_aniso_U_22
_atom_site_aniso_U_33
_atom_site_aniso_U_23
_atom_site_aniso_U_13
_atom_site_aniso_U_12
N1 0.0138(5) 0.0194(5) 0.0149(5) -0.0011(4) 0.0039(4) 0.0013(4)
C1 0.0160(6) 0.0196(6) 0.0143(6) -0.0015(5) 0.0040(4) -0.0002(5)
C2 0.0214(6) 0.0219(7) 0.0169(6) 0.0004(5) 0.0035(5) -0.0023(5)
C3 0.0242(7) 0.0329(8) 0.0171(6) 0.0048(5) 0.0016(5) 0.0004(6)
C4 0.0205(6) 0.0420(8) 0.0179(6) -0.0019(6) 0.0017(5) -0.0063(6)
C5 0.0226(7) 0.0299(7) 0.0259(7) -0.0029(6) 0.0035(5) -0.0079(6)
C6 0.0216(6) 0.0207(7) 0.0227(6) -0.0014(5) 0.0043(5) -0.0034(5)
C7 0.0144(5) 0.0167(6) 0.0147(6) -0.0002(5) 0.0032(4) 0.0004(4)
C8 0.0196(6) 0.0153(6) 0.0197(6) 0.0003(5) 0.0055(5) 0.0007(5)
C9 0.0288(7) 0.0204(7) 0.0195(6) 0.0043(5) 0.0091(5) 0.0016(5)
C10 0.0457(8) 0.0263(7) 0.0199(6) 0.0001(5) 0.0146(6) 0.0060(6)
C11 0.0398(8) 0.0179(7) 0.0208(6) -0.0040(5) 0.0065(6) 0.0026(6)
C12 0.0241(6) 0.0156(6) 0.0177(6) 0.0002(5) 0.0051(5) -0.0003(5)
C13 0.0183(6) 0.0219(6) 0.0193(6) -0.0030(5) 0.0068(5) 0.0018(5)
C14 0.0172(6) 0.0243(7) 0.0201(6) -0.0043(5) 0.0080(5) 0.0022(5)
C15 0.0191(6) 0.0243(7) 0.0235(6) -0.0031(5) 0.0082(5) 0.0045(5)
C16 0.0191(6) 0.0327(7) 0.0239(7) -0.0013(6) 0.0042(5) 0.0063(5)
C17 0.0180(6) 0.0330(8) 0.0290(7) -0.0074(6) 0.0080(5) 0.0002(5)
C18 0.0220(6) 0.0285(7) 0.0314(7) 0.0005(6) 0.0123(6) -0.0013(5)
C19 0.0189(6) 0.0301(7) 0.0244(6) 0.0005(6) 0.0093(5) 0.0020(5)
C20 0.0247(7) 0.0270(7) 0.0329(7) 0.0039(6) 0.0046(6) 0.0045(6)
C21 0.0237(7) 0.0430(9) 0.0415(8) -0.0079(7) 0.0047(6) -0.0055(6)
C22 0.0239(7) 0.0432(9) 0.0347(8) 0.0144(7) 0.0072(6) -0.0031(6)

loop_
_atom_type_symbol
_atom_type_description
_atom_type_scat_dispersion_real
_atom_type_scat_dispersion_imag
_atom_type_scat_source
C C 0.0033 0.0016 ' International Tables Vol C Tables 4.2.6.8 and 6.1.1.4'
H H 0.0000 0.0000 ' International Tables Vol C Tables 4.2.6.8 and 6.1.1.4'
N N 0.0061 0.0033 ' International Tables Vol C Tables 4.2.6.8 and 6.1.1.4'

loop_
_geom_angle_atom_site_label_1
_geom_angle_atom_site_label_2
_geom_angle_atom_site_label_3
_geom_angle
C7 N1 C13 113.89(9)
C7 N1 C1 115.03(9)
C13 N1 C1 116.08(9)
N1 C1 C2 110.74(9)
N1 C1 C6 116.44(10)
C2 C1 C6 110.16(10)
N1 C1 H1 106.3
C2 C1 H1 106.3
C6 C1 H1 106.3
C3 C2 C1 111.67(10)
C3 C2 H2A 109.3
C1 C2 H2A 109.3
C3 C2 H2B 109.3
C1 C2 H2B 109.3
H2A C2 H2B 107.9
C4 C3 C2 111.64(11)
C4 C3 H3A 109.3
C2 C3 H3A 109.3
C4 C3 H3B 109.3
C2 C3 H3B 109.3
H3A C3 H3B 108.0
C3 C4 C5 110.82(10)
C3 C4 H4A 109.5
C5 C4 H4A 109.5
C3 C4 H4B 109.5
C5 C4 H4B 109.5
H4A C4 H4B 108.1
C4 C5 C6 111.58(10)
C4 C5 H5A 109.3
C6 C5 H5A 109.3
C4 C5 H5B 109.3
C6 C5 H5B 109.3
H5A C5 H5B 108.0
C5 C6 C1 110.72(10)
C5 C6 H6A 109.5
C1 C6 H6A 109.5
C5 C6 H6B 109.5
C1 C6 H6B 109.5
H6A C6 H6B 108.1
N1 C7 C12 110.69(9)
N1 C7 C8 116.23(9)
C12 C7 C8 110.11(9)
N1 C7 H7 106.4
C12 C7 H7 106.4
C8 C7 H7 106.4
C9 C8 C7 110.71(10)
C9 C8 H8A 109.5
C7 C8 H8A 109.5
C9 C8 H8B 109.5
C7 C8 H8B 109.5
H8A C8 H8B 108.1
C10 C9 C8 111.30(10)
C10 C9 H9A 109.4
C8 C9 H9A 109.4
C10 C9 H9B 109.4
C8 C9 H9B 109.4
H9A C9 H9B 108.0
C11 C10 C9 111.66(10)
C11 C10 H10A 109.3
C9 C10 H10A 109.3
C11 C10 H10B 109.3
C9 C10 H10B 109.3
H10A C10 H10B 107.9
C10 C11 C12 111.67(11)
C10 C11 H11A 109.3
C12 C11 H11A 109.3
C10 C11 H11B 109.3
C12 C11 H11B 109.3
H11A C11 H11B 107.9
C7 C12 C11 111.00(10)
C7 C12 H12A 109.4
C11 C12 H12A 109.4
C7 C12 H12B 109.4
C11 C12 H12B 109.4
H12A C12 H12B 108.0
N1 C13 C14 110.68(10)
N1 C13 H13A 109.5
C14 C13 H13A 109.5
N1 C13 H13B 109.5
C14 C13 H13B 109.5
H13A C13 H13B 108.1
C19 C14 C15 119.06(11)
C19 C14 C13 119.35(11)
C15 C14 C13 121.52(11)
C16 C15 C14 119.18(12)
C16 C15 C20 118.26(12)
C14 C15 C20 122.55(11)
C17 C16 C15 122.01(12)
C17 C16 H16 119.0
C15 C16 H16 119.0
C16 C17 C18 118.01(12)
C16 C17 C21 121.58(13)
C18 C17 C21 120.41(13)
C17 C18 C19 121.70(13)
C17 C18 H18 119.1
C19 C18 H18 119.1
C18 C19 C14 119.86(12)
C18 C19 C22 118.42(12)
C14 C19 C22 121.72(12)
C15 C20 H20A 109.5
C15 C20 H20B 109.5
H20A C20 H20B 109.5
C15 C20 H20C 109.5
H20A C20 H20C 109.5
H20B C20 H20C 109.5
C17 C21 H21A 109.5
C17 C21 H21B 109.5
H21A C21 H21B 109.5
C17 C21 H21C 109.5
H21A C21 H21C 109.5
H21B C21 H21C 109.5
C19 C22 H22A 109.5
C19 C22 H22B 109.5
H22A C22 H22B 109.5
C19 C22 H22C 109.5
H22A C22 H22C 109.5
H22B C22 H22C 109.5

loop_
_geom_bond_atom_site_label_1
_geom_bond_atom_site_label_2
_geom_bond_distance
N1 C7 1.4707(14)
N1 C13 1.4728(15)
N1 C1 1.4744(15)
C1 C2 1.5304(16)
C1 C6 1.5363(17)
C1 H1 1.0000
C2 C3 1.5282(17)
C2 H2A 0.9900
C2 H2B 0.9900
C3 C4 1.520(2)
C3 H3A 0.9900
C3 H3B 0.9900
C4 C5 1.5252(19)
C4 H4A 0.9900
C4 H4B 0.9900
C5 C6 1.5320(17)
C5 H5A 0.9900
C5 H5B 0.9900
C6 H6A 0.9900
C6 H6B 0.9900
C7 C12 1.5278(16)
C7 C8 1.5365(16)
C7 H7 1.0000
C8 C9 1.5314(16)
C8 H8A 0.9900
C8 H8B 0.9900
C9 C10 1.5240(18)
C9 H9A 0.9900
C9 H9B 0.9900
C10 C11 1.5210(19)
C10 H10A 0.9900
C10 H10B 0.9900
C11 C12 1.5312(17)
C11 H11A 0.9900
C11 H11B 0.9900
C12 H12A 0.9900
C12 H12B 0.9900
C13 C14 1.5196(17)
C13 H13A 0.9900
C13 H13B 0.9900
C14 C19 1.4031(18)
C14 C15 1.4062(18)
C15 C16 1.4017(18)
C15 C20 1.5126(19)
C16 C17 1.384(2)
C16 H16 0.9500
C17 C18 1.389(2)
C17 C21 1.5081(19)
C18 C19 1.3926(18)
C18 H18 0.9500
C19 C22 1.5073(19)
C20 H20A 0.9800
C20 H20B 0.9800
C20 H20C 0.9800
C21 H21A 0.9800
C21 H21B 0.9800
C21 H21C 0.9800
C22 H22A 0.9800
C22 H22B 0.9800
C22 H22C 0.9800

loop_
_geom_torsion_atom_site_label_1
_geom_torsion_atom_site_label_2
_geom_torsion_atom_site_label_3
_geom_torsion_atom_site_label_4
_geom_torsion
C7 N1 C1 C2 133.71(10)
C13 N1 C1 C2 -89.73(12)
C7 N1 C1 C6 -99.43(12)
C13 N1 C1 C6 37.14(14)
N1 C1 C2 C3 -173.97(10)
C6 C1 C2 C3 55.77(13)
C1 C2 C3 C4 -55.55(14)
C2 C3 C4 C5 54.82(14)
C3 C4 C5 C6 -55.69(15)
C4 C5 C6 C1 56.68(14)
N1 C1 C6 C5 176.72(9)
C2 C1 C6 C5 -56.12(13)
C13 N1 C7 C12 148.36(10)
C1 N1 C7 C12 -74.12(12)
C13 N1 C7 C8 -85.07(12)
C1 N1 C7 C8 52.45(13)
N1 C7 C8 C9 175.64(9)
C12 C7 C8 C9 -57.50(13)
C7 C8 C9 C10 56.26(13)
C8 C9 C10 C11 -54.43(15)
C9 C10 C11 C12 54.02(15)
N1 C7 C12 C11 -173.05(10)
C8 C7 C12 C11 57.05(13)
C10 C11 C12 C7 -55.57(14)
C7 N1 C13 C14 -63.20(13)
C1 N1 C13 C14 159.75(10)
N1 C13 C14 C19 -70.96(14)
N1 C13 C14 C15 105.86(13)
C19 C14 C15 C16 4.20(17)
C13 C14 C15 C16 -172.63(11)
C19 C14 C15 C20 -176.89(11)
C13 C14 C15 C20 6.28(18)
C14 C15 C16 C17 -1.39(18)
C20 C15 C16 C17 179.66(12)
C15 C16 C17 C18 -2.45(19)
C15 C16 C17 C21 177.25(12)
C16 C17 C18 C19 3.51(19)
C21 C17 C18 C19 -176.19(12)
C17 C18 C19 C14 -0.71(19)
C17 C18 C19 C22 178.36(13)
C15 C14 C19 C18 -3.20(18)
C13 C14 C19 C18 173.70(11)
C15 C14 C19 C22 177.77(12)
C13 C14 C19 C22 -5.33(18)
